data_7229224
loop_
_publ_author_name
'Shemchuk, Oleksii'
'Degli Esposti, Lorenzo'
'Grepioni, Fabrizia'
'Braga, Dario'

_publ_section_title
;
 Ionic co-crystals of enantiopure and racemic histidine with calcium
 halides
;
_journal_name_full CrystEngComm
_journal_paper_doi 10.1039/C7CE01326D
_journal_year 2017
_chemical_formula_moiety 'C12 H18 N6 O4, Ca1 I2, H8 O4'
_chemical_formula_sum 'C12 H26 Ca I2 N6 O8'
_chemical_formula_weight 676.26
_space_group_IT_number 5
_symmetry_cell_setting monoclinic
_symmetry_space_group_name_Hall 'I 2y'
_symmetry_space_group_name_H-M 'I 1 2 1'
_audit_update_record
;
2017-07-19 deposited with the CCDC.
2017-09-21 downloaded from the CCDC.
;
_cell_angle_alpha 90
_cell_angle_beta 97.3744(9)
_cell_angle_gamma 90
_cell_formula_units_Z 2
_cell_length_a 16.7254(3)
_cell_length_b 4.87733(7)
_cell_length_c 14.9091(2)
_cell_measurement_temperature 298
_cell_volume 1206.15(3)
_diffrn_ambient_temperature 298
_diffrn_measurement_device_type 'Panalytical XPert PRO'
_diffrn_radiation_probe x-ray
_diffrn_radiation_type 'Cu K\a'
_diffrn_radiation_wavelength 1.54180
_exptl_crystal_density_diffrn 1.840
_pd_char_colour white
_pd_proc_ls_prof_R_factor 0.0342
_pd_proc_ls_prof_wR_expected 0.0304
_pd_proc_ls_prof_wR_factor 0.0440
_refine_ls_goodness_of_fit_all 1.44467
_refine_ls_number_parameters 0.000000
_refine_ls_R_I_factor 0.0277
_refine_ls_shift/su_max 0.00789428767
_cod_data_source_file c7ce01326d2.cif
_cod_data_source_block LHis_CaI2
_cod_depositor_comments
;
The following automatic conversions were performed:

'_symmetry_cell_setting' value 'Monoclinic' changed to 'monoclinic'
according to
/home/data/users/saulius/crontab/automatic-downloads/rss-feeds/RSC/lib/dictionaries/cif_core.dic
dictionary named 'cif_core.dic' version 2.4.2 from 2011-04-26.

Automatic conversion script
Id: cif_fix_values 4973 2017-02-22 13:04:09Z antanas 
;
_cod_original_cell_volume 1206.16(3)
_cod_original_sg_symbol_Hall ' I 2y '
_cod_original_sg_symbol_H-M 'I 2'
_cod_original_formula_sum 'C12 H26 Ca1 I2 N6 O8'
_cod_database_code 7229224

loop_
_symmetry_equiv_pos_as_xyz
'x, y, z '
'-x, y, -z '
'x+1/2, y+1/2, z+1/2 '
'-x+1/2, y+1/2, -z+1/2 '

loop_
_atom_site_label
_atom_site_type_symbol
_atom_site_symmetry_multiplicity
_atom_site_fract_x
_atom_site_fract_y
_atom_site_fract_z
_atom_site_occupancy
_atom_site_B_iso_or_equiv
C1 C 4 0.6148(3) 0.5382(16) 0.4267(3) 1 2
C2 C 4 0.6795(5) 0.420(3) 0.3722(6) 1 2
C3 C 4 0.6400(9) 0.299(4) 0.2821(8) 1 2
C4 C 4 0.5975(12) 0.512(6) 0.2205(5) 1 2
C5 C 4 0.584(2) 0.824(9) 0.1180(12) 1 2
C6 C 4 0.5194(14) 0.598(8) 0.2120(10) 1 2
N1 N 4 0.7263(9) 0.203(4) 0.4266(10) 1 2
N2 N 4 0.6386(19) 0.655(8) 0.1606(10) 1 2
N3 N 4 0.512(2) 0.797(10) 0.1460(11) 1 2
O1 O 4 0.6078(6) 0.7930(16) 0.4283(7) 1 2
O2 O 4 0.5762(5) 0.368(2) 0.4667(6) 1 2
H1 H 4 0.7167(5) 0.587(3) 0.3525(7) 1 2.4
H2 H 4 0.5914(11) 0.162(4) 0.2957(13) 1 2.4
H3 H 4 0.6852(12) 0.183(5) 0.2517(11) 1 2.4
H4 H 4 0.597(3) 0.969(11) 0.0661(18) 1 2.4
H5 H 4 0.4723(10) 0.524(9) 0.2499(15) 1 2.4
H6 H 4 0.468(2) 0.887(11) 0.1264(15) 1 2.4
H7 H 4 0.6938(12) 0.072(3) 0.4387(14) 1 2.4
H8 H 4 0.7627(10) 0.136(4) 0.3959(12) 1 2.4
H9 H 4 0.7497(8) 0.273(5) 0.4768(9) 1 2.4
Ow O 4 0.5892(8) 0.010(3) 0.6461(9) 1 2
Ow2 O 4 0.6646(7) 0.499(3) 0.7017(9) 1 2
I I 4 0.82435(10) 0.6922(12) 0.58505(11) 1 1.69557
Ca Ca 2 0.5 0.0 0.5 1 0.22426
